data_1557422
loop_
_publ_author_name
'Kvam, Per-Inge'
'Engebretsen, Thoralf'
'Maartmann-Moe, Knut'
'Songstad, Jon'

_publ_section_title
;
 Crystal Structures of Bu4N[Pt(ppy)Cl2], Et4N[Pt(tpy)Cl2] and
 [Pt(ppy)en]Cl (ppy = N,C'-Chelated 2-Phenylpyridinate, tpy =
 N,C'-Chelated 2-(2'-Thienyl)pyridinate, en = N,N'-Chelated
 1,2-Diaminoethane).
;
_journal_name_full 'Acta Chemica Scandinavica'
_journal_page_first 107
_journal_page_last 113
_journal_paper_doi 10.3891/acta.chem.scand.50-0107
_journal_volume 50
_journal_year 1996
_chemical_formula_sum 'C13 H16 Cl N3 Pt'
_chemical_formula_weight 444.84
_chemical_name_common
;
[Pt(ppy)en]Cl
;
_space_group_IT_number 61
_space_group_name_Hall '-P 2bc 2ac'
_space_group_name_H-M_alt 'P c a b'
_symmetry_cell_setting orthorhombic
_symmetry_Int_Tables_number 61
_symmetry_space_group_name_Hall '-P 2bc 2ac'
_symmetry_space_group_name_H-M 'P c a b'
_cell_angle_alpha 90.
_cell_angle_beta 90.
_cell_angle_gamma 90.
_cell_formula_units_Z 8
_cell_length_a 8.5675(9)
_cell_length_b 15.971(2)
_cell_length_c 18.875(4)
_cell_volume 2582.7(7)
_diffrn_ambient_temperature 93
_diffrn_radiation_probe x-ray
_diffrn_radiation_type MoK\a
_diffrn_radiation_wavelength 0.71069
_exptl_absorpt_coefficient_mu 11.1718
_exptl_crystal_density_diffrn 2.288
_refine_ls_goodness_of_fit_ref 1.394
_refine_ls_number_reflns 2132
_refine_ls_R_factor_gt 0.029
_refine_ls_wR_factor_gt 0.030
_cod_data_source_file Acta-Chem-Scand-1996-50-107-3.cif
_cod_data_source_block 1
_cod_original_cell_volume 2582(1)
_cod_database_code 1557422

loop_
_space_group_symop_id
_space_group_symop_operation_xyz
1 x,y,z
2 -x,1/2-y,1/2+z
3 1/2-x,1/2+y,-z
4 1/2+x,-y,1/2-z
5 -x,-y,-z
6 x,1/2+y,1/2-z
7 1/2+x,1/2-y,z
8 1/2-x,y,1/2+z

loop_
_atom_site_label
_atom_site_type_symbol
_atom_site_thermal_displace_type
_atom_site_fract_x
_atom_site_fract_y
_atom_site_fract_z
_atom_site_occupancy
_atom_site_U_iso_or_equiv
_atom_site_calc_flag
_atom_site_refinement_flags
_atom_site_disorder_assembly
_atom_site_disorder_group
Pt Pt Uiso 0.12971(3) 0.12295(1) 0.13293(1) 1.000 0.0082(1) . . . .
Cl Cl Uiso 0.1130(2) 0.38975(8) 0.21772(8) 1.000 0.0143(4) . . . .
N1 N Uiso 0.2443(6) 0.0441(3) 0.0677(3) 1.000 0.0089(11) . . . .
N2 N Uiso -0.0078(6) 0.1952(3) 0.1979(3) 1.000 0.0127(13) . . . .
N3 N Uiso 0.2264(6) 0.0840(3) 0.2316(3) 1.000 0.0127(11) . . . .
C1 C Uiso 0.3498(7) -0.0126(4) 0.0906(4) 1.000 0.0127(13) . . . .
C2 C Uiso 0.4045(8) -0.0757(4) 0.0462(4) 1.000 0.0152(13) . . . .
C3 C Uiso 0.3519(7) -0.0785(4) -0.0227(4) 1.000 0.0165(13) . . . .
C4 C Uiso 0.2462(8) -0.0196(4) -0.0463(3) 1.000 0.0139(13) . . . .
C5 C Uiso 0.1926(7) 0.0422(4) -0.0002(3) 1.000 0.0114(13) . . . .
C6 C Uiso 0.0774(7) 0.1072(4) -0.0160(4) 1.000 0.0114(13) . . . .
C7 C Uiso 0.0122(7) 0.1186(4) -0.0832(3) 1.000 0.0139(13) . . . .
C8 C Uiso -0.0921(8) 0.1826(4) -0.0940(4) 1.000 0.0152(13) . . . .
C9 C Uiso -0.1313(8) 0.2355(4) -0.0383(4) 1.000 0.0165(13) . . . .
C10 C Uiso -0.0684(8) 0.2236(4) 0.0285(4) 1.000 0.0139(13) . . . .
C11 C Uiso 0.0365(7) 0.1577(4) 0.0412(4) 1.000 0.0101(13) . . . .
C12 C Uiso -0.0004(8) 0.1628(4) 0.2713(4) 1.000 0.0139(13) . . . .
C13 C Uiso 0.1673(7) 0.1414(4) 0.2874(3) 1.000 0.0152(13) . . . .

loop_
_atom_type_symbol
_atom_type_description
_atom_type_scat_dispersion_real
_atom_type_scat_dispersion_imag
_atom_type_scat_source
C C 0.0033 0.0016 ' International Tables Vol C Tables 4.2.6.8 and 6.1.1.4'
Cl Cl 0.1484 0.1585 ' International Tables Vol C Tables 4.2.6.8 and 6.1.1.4'
N N 0.0061 0.0033 ' International Tables Vol C Tables 4.2.6.8 and 6.1.1.4'
Pt Pt -1.7033 8.3905 ' International Tables Vol C Tables 4.2.6.8 and 6.1.1.4'

loop_
_geom_angle_atom_site_label_1
_geom_angle_atom_site_label_2
_geom_angle_atom_site_label_3
_geom_angle
_geom_angle_site_symmetry_1
_geom_angle_site_symmetry_2
_geom_angle_site_symmetry_3
_geom_angle_publ_flag
N1 Pt N2 173.8(2) . . . yes
N1 Pt N3 99.3(2) . . . yes
N1 Pt C11 80.7(2) . . . yes
N2 Pt N3 82.3(2) . . . yes
N2 Pt C11 97.6(2) . . . yes
N3 Pt C11 179.0(2) . . . yes
Pt N1 C1 123.3(5) . . . yes
Pt N1 C5 115.6(4) . . . yes
C1 N1 C5 120.4(6) . . . yes
Pt N2 C12 109.7(4) . . . yes
Pt N3 C13 107.9(4) . . . yes
N1 C1 C2 121.2(7) . . . yes
C1 C2 C3 118.8(6) . . . no
C2 C3 C4 119.8(6) . . . no
C3 C4 C5 119.8(6) . . . no
N1 C5 C4 119.9(6) . . . yes
N1 C5 C6 113.4(5) . . . yes
C4 C5 C6 126.7(6) . . . no
C5 C6 C7 123.2(6) . . . no
C5 C6 C11 115.0(6) . . . no
C7 C6 C11 121.8(6) . . . no
C6 C7 C8 119.5(6) . . . no
C7 C8 C9 119.8(7) . . . no
C8 C9 C10 120.8(6) . . . no
C9 C10 C11 120.5(7) . . . no
Pt C11 C6 114.4(5) . . . yes
Pt C11 C10 128.0(5) . . . yes
C6 C11 C10 117.6(7) . . . no
N2 C12 C13 108.0(5) . . . yes
N3 C13 C12 108.8(5) . . . yes

loop_
_geom_bond_atom_site_label_1
_geom_bond_atom_site_label_2
_geom_bond_distance
_geom_bond_site_symmetry_1
_geom_bond_site_symmetry_2
_geom_bond_publ_flag
Pt N1 2.016(5) . . yes
Pt N2 2.055(5) . . yes
Pt N3 2.131(6) . . yes
Pt C11 1.986(7) . . yes
N1 C1 1.351(8) . . yes
N1 C5 1.356(8) . . yes
N2 C12 1.480(9) . . yes
N3 C13 1.485(8) . . yes
C1 C2 1.392(10) . . no
C2 C3 1.377(11) . . no
C3 C4 1.380(9) . . no
C4 C5 1.394(9) . . no
C5 C6 1.463(9) . . no
C6 C7 1.398(9) . . no
C6 C11 1.393(10) . . no
C7 C8 1.373(9) . . no
C8 C9 1.390(10) . . no
C9 C10 1.384(11) . . no
C10 C11 1.405(9) . . no
C12 C13 1.508(9) . . no

loop_
_geom_torsion_atom_site_label_1
_geom_torsion_atom_site_label_2
_geom_torsion_atom_site_label_3
_geom_torsion_atom_site_label_4
_geom_torsion
_geom_torsion_site_symmetry_1
_geom_torsion_site_symmetry_2
_geom_torsion_site_symmetry_3
_geom_torsion_site_symmetry_4
_geom_torsion_publ_flag
N3 Pt N1 C1 -0.6(5) . . . . no
N3 Pt N1 C5 169.9(4) . . . . no
C11 Pt N1 C1 -179.5(5) . . . . no
C11 Pt N1 C5 -9.0(4) . . . . no
N3 Pt N2 C12 -17.2(4) . . . . no
C11 Pt N2 C12 161.8(4) . . . . no
N1 Pt N3 C13 174.4(4) . . . . no
N2 Pt N3 C13 -11.6(4) . . . . no
N1 Pt C11 C6 7.6(5) . . . . no
N1 Pt C11 C10 -175.3(6) . . . . no
N2 Pt C11 C6 -166.4(5) . . . . no
N2 Pt C11 C10 10.7(6) . . . . no
Pt N1 C1 C2 168.0(5) . . . . no
C5 N1 C1 C2 -2.0(9) . . . . no
Pt N1 C5 C4 -169.5(5) . . . . no
Pt N1 C5 C6 8.5(7) . . . . no
C1 N1 C5 C4 1.3(9) . . . . no
C1 N1 C5 C6 179.3(5) . . . . no
Pt N2 C12 C13 42.7(6) . . . . no
Pt N3 C13 C12 37.9(5) . . . . no
N1 C1 C2 C3 1.5(10) . . . . no
C1 C2 C3 C4 -0.4(10) . . . . no
C2 C3 C4 C5 -0.3(10) . . . . no
C3 C4 C5 N1 -0.1(9) . . . . no
C3 C4 C5 C6 -177.8(6) . . . . no
N1 C5 C6 C7 177.9(6) . . . . no
N1 C5 C6 C11 -2.1(8) . . . . no
C4 C5 C6 C7 -4.3(10) . . . . no
C4 C5 C6 C11 175.7(6) . . . . no
C5 C6 C7 C8 -178.2(6) . . . . no
C11 C6 C7 C8 1.7(10) . . . . no
C5 C6 C11 Pt -5.3(7) . . . . no
C5 C6 C11 C10 177.2(6) . . . . no
C7 C6 C11 Pt 174.7(5) . . . . no
C7 C6 C11 C10 -2.8(9) . . . . no
C6 C7 C8 C9 0.3(10) . . . . no
C7 C8 C9 C10 -1.1(10) . . . . no
C8 C9 C10 C11 0.0(10) . . . . no
C9 C10 C11 Pt -175.2(5) . . . . no
C9 C10 C11 C6 1.9(10) . . . . no
N2 C12 C13 N3 -53.7(6) . . . . no
